data_8101988
loop_
_publ_author_name
'Steiner, G.'
'Wurst, K.'
'Bildstein, B.'
'Kopacka, H.'

_publ_section_title
;
Crystal structure of dichloro(3-cyclopentadienyl-3-methyl-1-phenyl-
butyliden-2,6-dimethylphenyl-amino)chromium(III), CrCl~2~(C~24~H~26~N)
;
_journal_issue 3
_journal_name_full 'Zeitschrift f\"ur Kristallographie - New Crystal Structures'
_journal_page_first 303
_journal_page_last 304
_journal_volume 221
_journal_year 2006
_chemical_formula_structural CrCl~2~(C~24~H~26~N)
_chemical_formula_sum 'C24 H26 Cl2 Cr N'
_chemical_formula_weight 451.36
_chemical_name_systematic
; 
dichloro(3-cyclopentadienyl-3-methyl-1-phenylbutyliden-2,6-
dimethylphenylamino)chrom(III)  
;
_space_group_IT_number 14
_symmetry_cell_setting monoclinic
_symmetry_space_group_name_Hall '-P 2ybc'
_symmetry_space_group_name_H-M 'P 1 21/c 1'
_atom_sites_solution_hydrogens geom
_atom_sites_solution_primary direct
_atom_sites_solution_secondary difmap
_audit_creation_method SHELXL-97
_cell_angle_alpha 90.00
_cell_angle_beta 104.628(2)
_cell_angle_gamma 90.00
_cell_formula_units_Z 4
_cell_length_a 11.5168(5)
_cell_length_b 13.9721(6)
_cell_length_c 14.1146(4)
_cell_measurement_reflns_used 16235
_cell_measurement_temperature 233(2)
_cell_measurement_theta_max 25.0
_cell_measurement_theta_min 1.0
_cell_volume 2197.61(15)
_computing_cell_refinement 'SCALEPACK (Otwinowski & Minor, 1997)'
_computing_data_collection 'COLLECT (Nonius, 1998)'
_computing_data_reduction
;
 DENZO (Otwinowski & Minor, 1997) and SCALEPACK 
;
_computing_molecular_graphics 'SHELXTL (Sheldrick, 1997) [5]'
_computing_publication_material SHELXL97
_computing_structure_refinement 'SHELXL97 (Sheldrick, 1997) [4]'
_computing_structure_solution 'SHELXS97 (Sheldrick, 1997) [3]'
_diffrn_ambient_temperature 233(2)
_diffrn_measured_fraction_theta_full 0.999
_diffrn_measured_fraction_theta_max 0.999
_diffrn_measurement_device_type 'Nonius KappaCCD'
_diffrn_measurement_method phi/omega
_diffrn_radiation_monochromator graphite
_diffrn_radiation_source 'fine-focus sealed tube'
_diffrn_radiation_type MoK\a
_diffrn_radiation_wavelength 0.71073
_diffrn_reflns_av_R_equivalents 0.0406
_diffrn_reflns_av_sigmaI/netI 0.0402
_diffrn_reflns_limit_h_max 13
_diffrn_reflns_limit_h_min 0
_diffrn_reflns_limit_k_max 16
_diffrn_reflns_limit_k_min -16
_diffrn_reflns_limit_l_max 16
_diffrn_reflns_limit_l_min -16
_diffrn_reflns_number 12748
_diffrn_reflns_theta_full 25.00
_diffrn_reflns_theta_max 25.00
_diffrn_reflns_theta_min 1.83
_diffrn_standards_interval_count 0
_exptl_absorpt_coefficient_mu 0.773
_exptl_absorpt_correction_type none
_exptl_crystal_colour blue
_exptl_crystal_density_diffrn 1.364
_exptl_crystal_density_method 'not measured'
_exptl_crystal_description plate
_exptl_crystal_F_000 940
_exptl_crystal_size_max 0.15
_exptl_crystal_size_mid 0.15
_exptl_crystal_size_min 0.04
_refine_diff_density_max 0.267
_refine_diff_density_min -0.351
_refine_diff_density_rms 0.051
_refine_ls_extinction_coef 0.0019(4)
_refine_ls_extinction_expression Fc^*^=kFc[1+0.001xFc^2^\l^3^/sin(2\q)]^-1/4^
_refine_ls_extinction_method SHELXL
_refine_ls_goodness_of_fit_ref 1.039
_refine_ls_hydrogen_treatment constr
_refine_ls_matrix_type full
_refine_ls_number_parameters 256
_refine_ls_number_reflns 3870
_refine_ls_number_restraints 0
_refine_ls_restrained_S_all 1.039
_refine_ls_R_factor_all 0.0648
_refine_ls_R_factor_gt 0.0392
_refine_ls_shift/su_max 0.001
_refine_ls_shift/su_mean 0.000
_refine_ls_structure_factor_coef Fsqd
_refine_ls_weighting_details 'calc w=1/[\s^2^(Fo^2^)+(0.0376P)^2^+1.2140P] where P=(Fo^2^+2Fc^2^)/3'
_refine_ls_weighting_scheme calc
_refine_ls_wR_factor_gt 0.0865
_refine_ls_wR_factor_ref 0.0951
_reflns_number_gt 2860
_reflns_number_total 3870
_reflns_threshold_expression >2sigma(I)
_cod_data_source_file 1267-1799.cff
_cod_data_source_block cr
_cod_original_sg_symbol_H-M P12(1)/c1
_cod_database_code 8101988

loop_
_symmetry_equiv_pos_as_xyz
'x, y, z'
'-x, y+1/2, -z+1/2'
'-x, -y, -z'
'x, -y-1/2, z-1/2'

loop_
_atom_site_label
_atom_site_type_symbol
_atom_site_fract_x
_atom_site_fract_y
_atom_site_fract_z
_atom_site_U_iso_or_equiv
_atom_site_adp_type
_atom_site_occupancy
_atom_site_symmetry_multiplicity
_atom_site_Wyckoff_symbol
_atom_site_calc_flag
_atom_site_refinement_flags
_atom_site_disorder_assembly
_atom_site_disorder_group
Cr1 Cr 0.62336(4) 0.04571(3) 0.32881(3) 0.03603(15) Uani 1 4 e d . . .
Cl1 Cl 0.48861(6) -0.05268(5) 0.22863(5) 0.0481(2) Uani 1 4 e d . . .
Cl2 Cl 0.69055(7) -0.06252(6) 0.45238(5) 0.0554(2) Uani 1 4 e d . . .
N1 N 0.77173(17) 0.02040(14) 0.26631(13) 0.0290(5) Uani 1 4 e d . . .
C1 C 0.8759(2) 0.05930(18) 0.30081(17) 0.0308(6) Uani 1 4 e d . . .
C2 C 0.9818(2) 0.04480(17) 0.25909(17) 0.0305(5) Uani 1 4 e d . . .
C3 C 0.9751(2) 0.05729(18) 0.16008(18) 0.0338(6) Uani 1 4 e d . . .
H3 H 0.9007 0.0701 0.1161 0.041 Uiso 1 4 e calc . . .
C4 C 1.0774(2) 0.05089(19) 0.12617(18) 0.0382(6) Uani 1 4 e d . . .
H4 H 1.0726 0.0603 0.0593 0.046 Uiso 1 4 e calc . . .
C5 C 1.1865(2) 0.0307(2) 0.1900(2) 0.0421(7) Uani 1 4 e d . . .
H5 H 1.2558 0.0260 0.1665 0.051 Uiso 1 4 e calc . . .
C6 C 1.1943(2) 0.0174(2) 0.2877(2) 0.0428(7) Uani 1 4 e d . . .
H6 H 1.2686 0.0024 0.3308 0.051 Uiso 1 4 e calc . . .
C7 C 1.0932(2) 0.0261(2) 0.32256(18) 0.0382(6) Uani 1 4 e d . . .
H7 H 1.0996 0.0194 0.3900 0.046 Uiso 1 4 e calc . . .
C8 C 0.7583(2) -0.05035(18) 0.18844(18) 0.0327(6) Uani 1 4 e d . . .
C9 C 0.8047(2) -0.14196(19) 0.2111(2) 0.0440(7) Uani 1 4 e d . . .
C10 C 0.7868(3) -0.2085(2) 0.1342(3) 0.0678(10) Uani 1 4 e d . . .
H10 H 0.8162 -0.2712 0.1471 0.081 Uiso 1 4 e calc . . .
C11 C 0.7273(4) -0.1837(3) 0.0405(3) 0.0793(12) Uani 1 4 e d . . .
H11 H 0.7172 -0.2290 -0.0102 0.095 Uiso 1 4 e calc . . .
C12 C 0.6831(3) -0.0944(3) 0.0211(2) 0.0613(9) Uani 1 4 e d . . .
H12 H 0.6426 -0.0786 -0.0435 0.074 Uiso 1 4 e calc . . .
C13 C 0.6955(2) -0.0254(2) 0.09326(19) 0.0414(7) Uani 1 4 e d . . .
C14 C 0.8949(2) 0.1258(2) 0.38696(19) 0.0451(7) Uani 1 4 e d . . .
H14A H 0.9799 0.1435 0.4070 0.054 Uiso 1 4 e calc . . .
H14B H 0.8759 0.0915 0.4417 0.054 Uiso 1 4 e calc . . .
C15 C 0.8191(3) 0.2183(2) 0.3678(2) 0.0507(8) Uani 1 4 e d . . .
C16 C 0.8672(4) 0.2860(3) 0.4550(3) 0.0838(13) Uani 1 4 e d . . .
H16A H 0.9503 0.3016 0.4589 0.126 Uiso 1 4 e calc . . .
H16B H 0.8617 0.2549 0.5151 0.126 Uiso 1 4 e calc . . .
H16C H 0.8198 0.3443 0.4460 0.126 Uiso 1 4 e calc . . .
C17 C 0.8321(3) 0.2669(2) 0.2742(3) 0.0665(10) Uani 1 4 e d . . .
H17A H 0.9160 0.2812 0.2799 0.100 Uiso 1 4 e calc . . .
H17B H 0.7861 0.3258 0.2643 0.100 Uiso 1 4 e calc . . .
H17C H 0.8025 0.2245 0.2189 0.100 Uiso 1 4 e calc . . .
C18 C 0.6894(3) 0.19442(19) 0.3625(2) 0.0499(8) Uani 1 4 e d . . .
C19 C 0.5903(3) 0.1975(2) 0.2786(3) 0.0591(8) Uani 1 4 e d . . .
H19 H 0.5927 0.2174 0.2156 0.071 Uiso 1 4 e calc . . .
C20 C 0.4880(3) 0.1655(2) 0.3065(4) 0.0741(11) Uani 1 4 e d . . .
H20 H 0.4101 0.1608 0.2653 0.089 Uiso 1 4 e calc . . .
C21 C 0.5215(3) 0.1420(3) 0.4051(3) 0.0752(12) Uani 1 4 e d . . .
H21 H 0.4705 0.1180 0.4420 0.090 Uiso 1 4 e calc . . .
C22 C 0.6461(3) 0.1606(2) 0.4405(2) 0.0634(10) Uani 1 4 e d . . .
H22 H 0.6917 0.1517 0.5052 0.076 Uiso 1 4 e calc . . .
C91 C 0.8706(3) -0.1709(2) 0.3129(2) 0.0635(9) Uani 1 4 e d . . .
H91A H 0.9479 -0.1391 0.3307 0.095 Uiso 1 4 e calc R . .
H91B H 0.8824 -0.2396 0.3154 0.095 Uiso 1 4 e calc R . .
H91C H 0.8240 -0.1526 0.3585 0.095 Uiso 1 4 e calc R . .
C131 C 0.6426(3) 0.0716(2) 0.0686(2) 0.0534(8) Uani 1 4 e d . . .
H13A H 0.7042 0.1198 0.0908 0.080 Uiso 1 4 e calc R . .
H13B H 0.5784 0.0814 0.1007 0.080 Uiso 1 4 e calc R . .
H13C H 0.6110 0.0769 -0.0017 0.080 Uiso 1 4 e calc R . .

loop_
_atom_site_aniso_label
_atom_site_aniso_U_11
_atom_site_aniso_U_22
_atom_site_aniso_U_33
_atom_site_aniso_U_23
_atom_site_aniso_U_13
_atom_site_aniso_U_12
Cr1 0.0327(3) 0.0339(3) 0.0476(3) -0.00081(19) 0.02149(19) -0.00109(19)
Cl1 0.0301(4) 0.0538(5) 0.0609(4) -0.0025(4) 0.0122(3) -0.0051(3)
Cl2 0.0571(5) 0.0703(5) 0.0435(4) 0.0130(4) 0.0211(3) -0.0009(4)
N1 0.0289(12) 0.0290(11) 0.0316(11) 0.0027(9) 0.0120(9) 0.0002(9)
C1 0.0308(14) 0.0318(14) 0.0317(13) 0.0019(11) 0.0119(10) -0.0018(11)
C2 0.0271(13) 0.0291(14) 0.0366(13) 0.0000(11) 0.0106(10) -0.0025(11)
C3 0.0266(13) 0.0360(15) 0.0393(14) 0.0024(12) 0.0092(11) -0.0013(11)
C4 0.0363(15) 0.0437(16) 0.0376(14) -0.0009(12) 0.0146(12) -0.0027(13)
C5 0.0315(15) 0.0444(17) 0.0558(17) -0.0055(13) 0.0209(13) -0.0024(13)
C6 0.0241(14) 0.0485(18) 0.0526(17) -0.0009(14) 0.0037(12) -0.0012(12)
C7 0.0311(15) 0.0459(17) 0.0358(14) 0.0044(12) 0.0049(11) -0.0033(12)
C8 0.0248(13) 0.0360(15) 0.0420(14) -0.0053(12) 0.0171(11) -0.0052(11)
C9 0.0374(16) 0.0354(16) 0.0679(19) -0.0008(14) 0.0293(14) -0.0002(13)
C10 0.066(2) 0.0381(19) 0.118(3) -0.023(2) 0.058(2) -0.0087(16)
C11 0.074(3) 0.092(3) 0.085(3) -0.051(3) 0.045(2) -0.033(2)
C12 0.0437(19) 0.093(3) 0.0517(19) -0.0269(19) 0.0211(14) -0.0241(19)
C13 0.0255(14) 0.061(2) 0.0411(15) -0.0064(14) 0.0144(11) -0.0127(13)
C14 0.0388(16) 0.0591(19) 0.0416(15) -0.0143(14) 0.0178(12) -0.0139(14)
C15 0.0549(19) 0.0415(18) 0.0659(19) -0.0199(15) 0.0342(15) -0.0160(15)
C16 0.087(3) 0.077(3) 0.103(3) -0.053(2) 0.051(2) -0.036(2)
C17 0.082(3) 0.0409(18) 0.094(2) -0.0042(17) 0.054(2) -0.0151(17)
C18 0.059(2) 0.0308(15) 0.072(2) -0.0143(14) 0.0395(17) -0.0058(14)
C19 0.057(2) 0.0323(17) 0.094(3) 0.0022(16) 0.0297(19) 0.0078(15)
C20 0.049(2) 0.042(2) 0.139(4) -0.008(2) 0.039(2) 0.0109(16)
C21 0.071(3) 0.052(2) 0.128(3) -0.025(2) 0.073(2) -0.0086(19)
C22 0.080(3) 0.055(2) 0.073(2) -0.0255(17) 0.0532(19) -0.0171(18)
C91 0.068(2) 0.0405(19) 0.094(3) 0.0202(17) 0.041(2) 0.0168(16)
C131 0.0348(17) 0.080(2) 0.0431(16) 0.0102(15) 0.0058(13) -0.0023(15)

loop_
_atom_type_symbol
_atom_type_description
_atom_type_scat_dispersion_real
_atom_type_scat_dispersion_imag
_atom_type_scat_source
C C 0.0033 0.0016 'International Tables Vol C Tables 4.2.6.8 and 6.1.1.4'
H H 0.0000 0.0000 'International Tables Vol C Tables 4.2.6.8 and 6.1.1.4'
N N 0.0061 0.0033 'International Tables Vol C Tables 4.2.6.8 and 6.1.1.4'
Cl Cl 0.1484 0.1585 'International Tables Vol C Tables 4.2.6.8 and 6.1.1.4'
Cr Cr 0.3209 0.6236 'International Tables Vol C Tables 4.2.6.8 and 6.1.1.4'

loop_
_geom_angle_atom_site_label_1
_geom_angle_atom_site_label_2
_geom_angle_atom_site_label_3
_geom_angle
_geom_angle_site_symmetry_1
_geom_angle_site_symmetry_3
_geom_angle_publ_flag
N1 Cr1 C22 116.68(10) . . ?
N1 Cr1 C18 88.68(9) . . ?
C22 Cr1 C18 36.74(11) . . ?
N1 Cr1 C21 150.40(10) . . ?
C22 Cr1 C21 37.19(13) . . ?
C18 Cr1 C21 61.73(11) . . ?
N1 Cr1 C19 96.66(10) . . ?
C22 Cr1 C19 61.25(13) . . ?
C18 Cr1 C19 37.21(12) . . ?
C21 Cr1 C19 60.86(14) . . ?
N1 Cr1 C20 131.37(12) . . ?
C22 Cr1 C20 60.99(15) . . ?
C18 Cr1 C20 61.51(12) . . ?
C21 Cr1 C20 35.95(14) . . ?
C19 Cr1 C20 36.47(12) . . ?
N1 Cr1 Cl1 97.70(6) . . ?
C22 Cr1 Cl1 144.82(9) . . ?
C18 Cr1 Cl1 147.12(9) . . ?
C21 Cr1 Cl1 107.72(11) . . ?
C19 Cr1 Cl1 109.91(10) . . ?
C20 Cr1 Cl1 91.31(10) . . ?
N1 Cr1 Cl2 93.06(6) . . ?
C22 Cr1 Cl2 88.87(10) . . ?
C18 Cr1 Cl2 115.00(9) . . ?
C21 Cr1 Cl2 98.55(13) . . ?
C19 Cr1 Cl2 149.82(10) . . ?
C20 Cr1 Cl2 133.24(12) . . ?
Cl1 Cr1 Cl2 96.92(3) . . ?
C1 N1 C8 118.70(19) . . ?
C1 N1 Cr1 122.40(16) . . ?
C8 N1 Cr1 118.61(14) . . ?
N1 C1 C2 124.4(2) . . ?
N1 C1 C14 119.7(2) . . ?
C2 C1 C14 115.9(2) . . ?
C3 C2 C7 118.6(2) . . ?
C3 C2 C1 122.3(2) . . ?
C7 C2 C1 118.9(2) . . ?
C4 C3 C2 120.3(2) . . ?
C5 C4 C3 120.2(2) . . ?
C6 C5 C4 120.2(2) . . ?
C5 C6 C7 120.0(2) . . ?
C6 C7 C2 120.7(2) . . ?
C9 C8 C13 121.7(2) . . ?
C9 C8 N1 119.2(2) . . ?
C13 C8 N1 119.1(2) . . ?
C8 C9 C10 117.2(3) . . ?
C8 C9 C91 122.6(3) . . ?
C10 C9 C91 120.1(3) . . ?
C11 C10 C9 121.2(3) . . ?
C12 C11 C10 120.0(3) . . ?
C11 C12 C13 122.1(3) . . ?
C12 C13 C8 117.7(3) . . ?
C12 C13 C131 120.1(3) . . ?
C8 C13 C131 122.2(2) . . ?
C1 C14 C15 114.6(2) . . ?
C18 C15 C17 111.5(3) . . ?
C18 C15 C16 109.0(2) . . ?
C17 C15 C16 108.9(3) . . ?
C18 C15 C14 109.3(2) . . ?
C17 C15 C14 110.4(2) . . ?
C16 C15 C14 107.5(3) . . ?
C22 C18 C19 107.1(3) . . ?
C22 C18 C15 125.4(3) . . ?
C19 C18 C15 127.5(3) . . ?
C22 C18 Cr1 71.47(17) . . ?
C19 C18 Cr1 71.97(17) . . ?
C15 C18 Cr1 119.79(19) . . ?
C20 C19 C18 108.1(3) . . ?
C20 C19 Cr1 72.42(19) . . ?
C18 C19 Cr1 70.81(17) . . ?
C21 C20 C19 108.4(3) . . ?
C21 C20 Cr1 71.2(2) . . ?
C19 C20 Cr1 71.11(17) . . ?
C20 C21 C22 108.1(3) . . ?
C20 C21 Cr1 72.89(19) . . ?
C22 C21 Cr1 70.86(17) . . ?
C18 C22 C21 108.3(3) . . ?
C18 C22 Cr1 71.79(16) . . ?
C21 C22 Cr1 71.95(18) . . ?

loop_
_geom_bond_atom_site_label_1
_geom_bond_atom_site_label_2
_geom_bond_distance
_geom_bond_site_symmetry_2
_geom_bond_publ_flag
Cr1 N1 2.1411(19) . ?
Cr1 C22 2.218(3) . ?
Cr1 C18 2.223(3) . ?
Cr1 C21 2.233(3) . ?
Cr1 C19 2.238(3) . ?
Cr1 C20 2.255(3) . ?
Cr1 Cl1 2.2780(8) . ?
Cr1 Cl2 2.2903(8) . ?
N1 C1 1.295(3) . ?
N1 C8 1.457(3) . ?
C1 C2 1.495(3) . ?
C1 C14 1.502(3) . ?
C2 C3 1.391(3) . ?
C2 C7 1.392(3) . ?
C3 C4 1.383(3) . ?
C4 C5 1.377(4) . ?
C5 C6 1.371(4) . ?
C6 C7 1.380(4) . ?
C8 C9 1.393(4) . ?
C8 C13 1.400(4) . ?
C9 C10 1.405(4) . ?
C9 C91 1.501(4) . ?
C10 C11 1.371(5) . ?
C11 C12 1.349(6) . ?
C12 C13 1.383(4) . ?
C13 C131 1.491(4) . ?
C14 C15 1.544(4) . ?
C15 C18 1.514(4) . ?
C15 C17 1.526(4) . ?
C15 C16 1.540(4) . ?
C18 C22 1.400(4) . ?
C18 C19 1.423(4) . ?
C19 C20 1.406(5) . ?
C20 C21 1.385(5) . ?
C21 C22 1.419(5) . ?
